data_4077736
loop_
_publ_author_name
'Lindner, Ekkehard'
'Krebs, Ilmari'
'Fawzi, Riad'
'Steimann, Manfred'
'Speiser, Bernd'

_publ_section_title
;
 Synthesis, Structure, and Electrochemistry of Osmametallocenophanes with
 Different Ring Size&#x2020;,1
;
_journal_issue 4
_journal_name_full Organometallics
_journal_page_first 480
_journal_paper_doi 10.1021/om980713e
_journal_volume 18
_journal_year 1999
_chemical_formula_sum 'C22 H24 Fe O4 Os'
_chemical_formula_weight 598.46
_chemical_name_systematic
; 
 ? 
;
_space_group_IT_number 14
_symmetry_cell_setting monoclinic
_symmetry_space_group_name_Hall '-P 2yn'
_symmetry_space_group_name_H-M 'P 1 21/n 1'
_atom_sites_solution_hydrogens geom
_atom_sites_solution_primary direct
_atom_sites_solution_secondary difmap
_audit_creation_method SHELXL
_cell_angle_alpha 90.00
_cell_angle_beta 106.60(3)
_cell_angle_gamma 90.00
_cell_formula_units_Z 4
_cell_length_a 6.147(1)
_cell_length_b 43.404(9)
_cell_length_c 8.187(2)
_cell_measurement_reflns_used 25
_cell_measurement_temperature 173(2)
_cell_measurement_theta_max 30
_cell_measurement_theta_min 15
_cell_volume 2093.3(8)
_computing_structure_refinement 'SHELXL-93 (Sheldrick, 1993)'
_computing_structure_solution 'SHELXS-86 (Sheldrick, 1990)'
_diffrn_ambient_temperature 173(2)
_diffrn_measurement_device CAD4
_diffrn_measurement_method CAD4
_diffrn_radiation_monochromator graphite
_diffrn_radiation_source 'fine-focus sealed tube'
_diffrn_radiation_type MoK\a
_diffrn_radiation_wavelength 0.71073
_diffrn_reflns_av_R_equivalents 0.1227
_diffrn_reflns_av_sigmaI/netI 0.1351
_diffrn_reflns_limit_h_max 7
_diffrn_reflns_limit_h_min -4
_diffrn_reflns_limit_k_max 55
_diffrn_reflns_limit_k_min -55
_diffrn_reflns_limit_l_max 10
_diffrn_reflns_limit_l_min -10
_diffrn_reflns_number 11744
_diffrn_reflns_theta_max 27.03
_diffrn_reflns_theta_min 3.20
_diffrn_standards_interval_count 58
_diffrn_standards_number 2
_exptl_absorpt_coefficient_mu 6.782
_exptl_absorpt_correction_type none
_exptl_crystal_density_diffrn 1.899
_exptl_crystal_F_000 1160
_exptl_crystal_size_max 0.50
_exptl_crystal_size_mid 0.25
_exptl_crystal_size_min 0.15
_refine_diff_density_max 2.735
_refine_diff_density_min -2.515
_refine_diff_density_rms 0.310
_refine_ls_extinction_coef 0.0002(3)
_refine_ls_extinction_expression Fc^*^=kFc[1+0.001xFc^2^\l^3^/sin(2\q)]^-1/4^
_refine_ls_extinction_method SHELXL
_refine_ls_goodness_of_fit_all 2.467
_refine_ls_goodness_of_fit_obs 2.324
_refine_ls_hydrogen_treatment riding
_refine_ls_matrix_type full
_refine_ls_number_parameters 254
_refine_ls_number_reflns 4231
_refine_ls_number_restraints 0
_refine_ls_restrained_S_all 7.982
_refine_ls_restrained_S_obs 2.324
_refine_ls_R_factor_all 0.1604
_refine_ls_R_factor_obs 0.0835
_refine_ls_shift/esd_max 0.086
_refine_ls_shift/esd_mean 0.007
_refine_ls_structure_factor_coef Fsqd
_refine_ls_weighting_scheme
; calc 
 [0.00000+1.00000exp(5.00(sin\q/\l)^2^)]/ 
   [\s^2^(Fo^2^)+0.0000+97.1742*P+(0.0000P)^2^+0.0000sin\q/\l] 
 where P = 0.33333Fo^2^ + 0.66667Fc^2^ 
;
_refine_ls_wR_factor_all 0.6942
_refine_ls_wR_factor_obs 0.2228
_reflns_number_observed 3385
_reflns_number_total 4559
_reflns_observed_criterion >2sigma(I)
_cod_data_source_file om980713e.cif
_cod_data_source_block krebs
_cod_original_cell_volume 2093.1(7)
_cod_original_sg_symbol_H-M P2(1)/n
_cod_database_code 4077736

loop_
_symmetry_equiv_pos_as_xyz
'x, y, z'
'-x+1/2, y+1/2, -z+1/2'
'-x, -y, -z'
'x-1/2, -y-1/2, z-1/2'

loop_
_atom_site_aniso_label
_atom_site_aniso_U_11
_atom_site_aniso_U_22
_atom_site_aniso_U_33
_atom_site_aniso_U_23
_atom_site_aniso_U_13
_atom_site_aniso_U_12
Os1 0.0289(4) 0.0370(4) 0.0457(5) 0.0043(4) 0.0118(3) 0.0074(3)
Fe1 0.0314(15) 0.0287(11) 0.040(2) -0.0047(10) 0.0123(13) -0.0005(10)
O1 0.029(9) 0.060(10) 0.090(15) 0.016(10) 0.020(10) 0.004(7)
O2 0.078(18) 0.087(16) 0.105(21) -0.029(15) 0.040(16) -0.013(13)
O3 0.053(12) 0.059(10) 0.071(14) -0.001(10) -0.017(11) 0.003(9)
O4 0.062(14) 0.084(14) 0.079(15) 0.030(12) 0.033(12) -0.017(11)
C1 0.019(9) 0.043(10) 0.067(17) 0.013(9) 0.031(11) 0.004(7)
C2 0.052(14) 0.065(13) 0.025(10) -0.005(9) 0.022(10) 0.033(11)
C3 0.050(15) 0.034(10) 0.062(16) 0.011(10) 0.010(13) 0.012(9)
C4 0.032(11) 0.048(10) 0.047(13) 0.015(9) 0.016(10) -0.006(8)
C5 0.049(13) 0.050(10) 0.017(8) -0.021(8) 0.008(9) -0.002(9)
C6 0.044(14) 0.050(11) 0.039(13) -0.010(9) -0.016(11) -0.004(10)
C7 0.084(22) 0.041(11) 0.043(13) -0.022(9) 0.002(14) -0.001(12)
C8 0.045(14) 0.047(11) 0.065(17) -0.021(11) 0.008(13) 0.007(10)
C9 0.030(12) 0.055(12) 0.042(13) -0.007(9) 0.007(10) 0.007(9)
C10 0.042(13) 0.046(11) 0.045(13) -0.006(9) 0.002(10) -0.014(9)
C11 0.019(9) 0.045(10) 0.041(11) -0.004(8) 0.006(8) 0.001(7)
C12 0.048(14) 0.050(11) 0.028(10) -0.005(8) 0.000(10) 0.008(10)
C13 0.036(12) 0.064(13) 0.036(12) 0.030(10) 0.008(10) 0.008(10)
C14 0.036(11) 0.032(8) 0.035(10) 0.000(7) 0.013(9) 0.011(7)
C15 0.057(17) 0.050(12) 0.039(13) 0.013(10) -0.020(11) -0.014(11)
C16 0.046(14) 0.038(9) 0.041(12) 0.002(8) 0.006(11) -0.012(9)
C17 0.043(13) 0.052(12) 0.066(16) -0.017(11) 0.031(13) -0.009(10)
C18 0.040(12) 0.033(9) 0.044(12) -0.015(8) 0.013(10) 0.006(8)
C19 0.002(7) 0.042(9) 0.050(12) 0.005(8) -0.004(7) 0.003(6)
C20 0.038(13) 0.036(9) 0.047(13) -0.010(8) 0.006(11) 0.001(8)
C21 0.011(8) 0.053(10) 0.038(10) 0.001(8) 0.010(8) 0.006(7)
C22 0.030(11) 0.045(10) 0.054(14) 0.000(9) 0.022(11) 0.000(8)

loop_
_atom_site_label
_atom_site_type_symbol
_atom_site_fract_x
_atom_site_fract_y
_atom_site_fract_z
_atom_site_U_iso_or_equiv
_atom_site_thermal_displace_type
_atom_site_occupancy
_atom_site_calc_flag
_atom_site_refinement_flags
Os1 Os 0.17101(15) 0.05616(2) 0.78876(12) 0.0370(3) Uani 1 d .
Fe1 Fe -0.0718(5) 0.19838(6) 0.4913(4) 0.0331(6) Uani 1 d .
O1 O 0.4418(31) 0.1125(4) 0.7249(30) 0.059(5) Uani 1 d .
O2 O 0.2777(49) 0.0152(6) 0.5221(39) 0.087(8) Uani 1 d .
O3 O 0.5548(38) 0.0346(5) 1.0997(29) 0.068(6) Uani 1 d .
O4 O -0.1895(40) 0.0120(5) 0.8440(31) 0.072(6) Uani 1 d .
C1 C 0.3494(34) 0.0924(5) 0.7463(32) 0.039(6) Uani 1 d .
C2 C 0.2495(44) 0.0306(6) 0.6266(27) 0.045(6) Uani 1 d .
C3 C 0.4124(47) 0.0419(5) 0.9837(37) 0.050(6) Uani 1 d .
C4 C -0.0587(38) 0.0267(5) 0.8254(32) 0.041(5) Uani 1 d .
C5 C -0.0013(43) 0.1965(5) 0.7561(25) 0.039(5) Uani 1 d .
C6 C 0.1049(47) 0.2221(5) 0.6951(31) 0.050(6) Uani 1 d .
H6A H 0.2720(47) 0.2261(5) 0.7262(31) 0.060 Uiso 1 calc R
C7 C -0.0618(59) 0.2414(6) 0.5949(34) 0.059(8) Uani 1 d .
H7A H -0.0347(59) 0.2612(6) 0.5408(34) 0.071 Uiso 1 calc R
C8 C -0.2788(49) 0.2272(6) 0.5762(39) 0.054(7) Uani 1 d .
H8A H -0.4315(49) 0.2351(6) 0.5106(39) 0.065 Uiso 1 calc R
C9 C -0.2296(40) 0.1999(6) 0.6801(31) 0.043(5) Uani 1 d .
H9A H -0.3472(40) 0.1848(6) 0.6914(31) 0.051 Uiso 1 calc R
C10 C 0.1226(45) 0.1733(5) 0.8813(33) 0.046(5) Uani 1 d .
H10A H 0.1302(45) 0.1805(5) 0.9975(33) 0.056 Uiso 1 calc R
H10B H 0.2801(45) 0.1716(5) 0.8737(33) 0.056 Uiso 1 calc R
C11 C 0.0139(34) 0.1419(5) 0.8541(29) 0.035(4) Uani 1 d .
H11A H 0.0252(34) 0.1334(5) 0.7446(29) 0.042 Uiso 1 calc R
H11B H -0.1491(34) 0.1438(5) 0.8466(29) 0.042 Uiso 1 calc R
C12 C 0.1307(46) 0.1189(5) 1.0032(29) 0.044(5) Uani 1 d .
H12A H 0.2974(46) 0.1203(5) 1.0256(29) 0.053 Uiso 1 calc R
H12B H 0.0937(46) 0.1255(5) 1.1081(29) 0.053 Uiso 1 calc R
C13 C 0.0560(42) 0.0852(6) 0.9638(30) 0.046(6) Uani 1 d .
H13A H -0.1119(42) 0.0854(6) 0.9222(30) 0.055 Uiso 1 calc R
H13B H 0.0964(42) 0.0742(6) 1.0745(30) 0.055 Uiso 1 calc R
C14 C -0.1686(38) 0.1588(4) 0.3512(27) 0.034(4) Uani 1 d .
C15 C -0.2295(52) 0.1851(6) 0.2469(33) 0.056(7) Uani 1 d .
H15A H -0.3889(52) 0.1907(6) 0.1830(33) 0.067 Uiso 1 calc R
C16 C -0.0423(43) 0.2028(5) 0.2504(31) 0.043(5) Uani 1 d .
H16A H -0.0426(43) 0.2226(5) 0.1877(31) 0.051 Uiso 1 calc R
C17 C 0.1457(46) 0.1880(6) 0.3519(38) 0.051(6) Uani 1 d .
H17A H 0.3063(46) 0.1952(6) 0.3764(38) 0.061 Uiso 1 calc R
C18 C 0.0724(40) 0.1608(4) 0.4176(30) 0.039(5) Uani 1 d .
H18A H 0.1727(40) 0.1456(4) 0.4953(30) 0.047 Uiso 1 calc R
C19 C -0.3215(28) 0.1338(4) 0.3785(30) 0.034(4) Uani 1 d .
H19A H -0.4803(28) 0.1406(4) 0.3274(30) 0.041 Uiso 1 calc R
H19B H -0.2983(28) 0.1317(4) 0.5027(30) 0.041 Uiso 1 calc R
C20 C -0.2942(40) 0.1023(5) 0.3079(32) 0.042(5) Uani 1 d .
H20A H -0.2799(40) 0.1046(5) 0.1911(32) 0.050 Uiso 1 calc R
H20B H -0.4326(40) 0.0900(5) 0.3000(32) 0.050 Uiso 1 calc R
C21 C -0.0867(30) 0.0846(5) 0.4170(27) 0.033(4) Uani 1 d .
H21A H -0.0567(30) 0.0666(5) 0.3522(27) 0.040 Uiso 1 calc R
H21B H 0.0483(30) 0.0981(5) 0.4426(27) 0.040 Uiso 1 calc R
C22 C -0.1256(38) 0.0736(5) 0.5837(32) 0.041(5) Uani 1 d .
H22A H -0.2406(38) 0.0569(5) 0.5556(32) 0.049 Uiso 1 calc R
H22B H -0.1929(38) 0.0909(5) 0.6313(32) 0.049 Uiso 1 calc R

loop_
_atom_type_symbol
_atom_type_description
_atom_type_scat_dispersion_real
_atom_type_scat_dispersion_imag
_atom_type_scat_source
C C 0.0033 0.0016 'International Tables Vol C Tables 4.2.6.8 and 6.1.1.4'
H H 0.0000 0.0000 'International Tables Vol C Tables 4.2.6.8 and 6.1.1.4'
O O 0.0106 0.0060 'International Tables Vol C Tables 4.2.6.8 and 6.1.1.4'
Fe Fe 0.3463 0.8444 'International Tables Vol C Tables 4.2.6.8 and 6.1.1.4'
Os Os -1.2165 7.6030 'International Tables Vol C Tables 4.2.6.8 and 6.1.1.4'

loop_
_geom_angle_atom_site_label_1
_geom_angle_atom_site_label_2
_geom_angle_atom_site_label_3
_geom_angle
C2 Os1 C3 95.8(11)
C2 Os1 C1 94.3(11)
C3 Os1 C1 93.7(10)
C2 Os1 C4 93.6(12)
C3 Os1 C4 94.5(10)
C1 Os1 C4 167.9(9)
C2 Os1 C13 175.9(10)
C3 Os1 C13 87.7(10)
C1 Os1 C13 87.5(9)
C4 Os1 C13 84.0(10)
C2 Os1 C22 89.3(9)
C3 Os1 C22 174.2(10)
C1 Os1 C22 88.5(9)
C4 Os1 C22 82.5(9)
C13 Os1 C22 87.1(8)
C6 Fe1 C18 118.9(10)
C6 Fe1 C16 125.6(11)
C18 Fe1 C16 67.7(10)
C6 Fe1 C7 40.3(11)
C18 Fe1 C7 153.3(12)
C16 Fe1 C7 108.3(11)
C6 Fe1 C15 163.1(11)
C18 Fe1 C15 66.9(11)
C16 Fe1 C15 39.4(10)
C7 Fe1 C15 127.8(11)
C6 Fe1 C8 69.1(11)
C18 Fe1 C8 164.0(11)
C16 Fe1 C8 120.5(11)
C7 Fe1 C8 41.2(12)
C15 Fe1 C8 109.8(12)
C6 Fe1 C9 67.3(11)
C18 Fe1 C9 126.4(10)
C16 Fe1 C9 156.7(10)
C7 Fe1 C9 67.7(12)
C15 Fe1 C9 123.7(12)
C8 Fe1 C9 41.2(11)
C6 Fe1 C17 107.1(12)
C18 Fe1 C17 40.9(10)
C16 Fe1 C17 39.4(11)
C7 Fe1 C17 119.1(12)
C15 Fe1 C17 66.0(13)
C8 Fe1 C17 153.7(12)
C9 Fe1 C17 163.1(11)
C6 Fe1 C14 153.9(9)
C18 Fe1 C14 40.9(8)
C16 Fe1 C14 68.3(8)
C7 Fe1 C14 164.5(11)
C15 Fe1 C14 40.3(8)
C8 Fe1 C14 126.3(10)
C9 Fe1 C14 109.0(9)
C17 Fe1 C14 68.6(9)
C6 Fe1 C5 41.5(10)
C18 Fe1 C5 107.4(9)
C16 Fe1 C5 163.3(10)
C7 Fe1 C5 68.5(10)
C15 Fe1 C5 155.1(10)
C8 Fe1 C5 68.6(11)
C9 Fe1 C5 38.7(10)
C17 Fe1 C5 126.7(11)
C14 Fe1 C5 119.2(8)
O1 C1 Os1 177.9(19)
O2 C2 Os1 174.2(26)
O3 C3 Os1 177.6(21)
O4 C4 Os1 176.4(24)
C9 C5 C6 105.2(21)
C9 C5 C10 130.2(24)
C6 C5 C10 124.5(22)
C9 C5 Fe1 69.0(13)
C6 C5 Fe1 65.9(12)
C10 C5 Fe1 131.2(15)
C7 C6 C5 109.7(26)
C7 C6 Fe1 71.7(13)
C5 C6 Fe1 72.6(12)
C6 C7 C8 107.9(26)
C6 C7 Fe1 67.9(13)
C8 C7 Fe1 69.3(13)
C9 C8 C7 105.0(23)
C9 C8 Fe1 69.6(13)
C7 C8 Fe1 69.5(14)
C5 C9 C8 111.9(24)
C5 C9 Fe1 72.2(13)
C8 C9 Fe1 69.3(15)
C5 C10 C11 113.2(19)
C10 C11 C12 111.8(18)
C13 C12 C11 113.3(18)
C12 C13 Os1 123.7(17)
C15 C14 C18 104.3(21)
C15 C14 C19 127.5(21)
C18 C14 C19 128.1(18)
C15 C14 Fe1 69.3(13)
C18 C14 Fe1 68.5(11)
C19 C14 Fe1 128.1(15)
C16 C15 C14 111.3(23)
C16 C15 Fe1 70.3(14)
C14 C15 Fe1 70.4(13)
C15 C16 C17 107.8(21)
C15 C16 Fe1 70.3(15)
C17 C16 Fe1 70.3(15)
C16 C17 C18 108.3(22)
C16 C17 Fe1 70.3(15)
C18 C17 Fe1 69.0(13)
C17 C18 C14 108.3(21)
C17 C18 Fe1 70.0(12)
C14 C18 Fe1 70.6(11)
C14 C19 C20 117.2(18)
C19 C20 C21 113.2(18)
C22 C21 C20 111.1(17)
C21 C22 Os1 118.4(13)

loop_
_geom_bond_atom_site_label_1
_geom_bond_atom_site_label_2
_geom_bond_distance
Os1 C2 1.89(2)
Os1 C3 1.94(3)
Os1 C1 2.00(2)
Os1 C4 1.99(2)
Os1 C13 2.17(3)
Os1 C22 2.23(2)
Fe1 C6 2.00(2)
Fe1 C18 2.03(2)
Fe1 C16 2.04(2)
Fe1 C7 2.05(2)
Fe1 C15 2.04(3)
Fe1 C8 2.04(2)
Fe1 C9 2.05(2)
Fe1 C17 2.04(2)
Fe1 C14 2.06(2)
Fe1 C5 2.09(2)
O1 C1 1.08(3)
O2 C2 1.14(3)
O3 C3 1.14(3)
O4 C4 1.07(3)
C5 C9 1.37(3)
C5 C6 1.45(4)
C5 C10 1.48(3)
C6 C7 1.40(4)
C7 C8 1.44(4)
C8 C9 1.44(4)
C10 C11 1.51(3)
C11 C12 1.58(3)
C12 C13 1.54(3)
C14 C15 1.41(3)
C14 C18 1.43(3)
C14 C19 1.49(3)
C15 C16 1.38(3)
C16 C17 1.37(4)
C17 C18 1.42(3)
C19 C20 1.52(3)
C20 C21 1.54(3)
C21 C22 1.53(3)
